data_1524826
loop_
_publ_author_name
'Lueken, H.'
'Erassme, J.'

_publ_section_title
;
 Ferrimagnetic ordering in ternary compounds of Eu, Sr and Mg with Th2
 Ni17-type structure relationships
;
_journal_name_full 'Journal of the Less-Common Metals'
_journal_page_first 101
_journal_page_last 107
_journal_volume 111
_journal_year 1985
_chemical_formula_sum 'Eu0.966 Mg17 Sr0.966'
_chemical_name_systematic '(Eu Sr)0.966 Mg17'
_space_group_IT_number 194
_symmetry_space_group_name_Hall '-P 6c 2c'
_symmetry_space_group_name_H-M 'P 63/m m c'
_cell_angle_alpha 90
_cell_angle_beta 90
_cell_angle_gamma 120
_cell_formula_units_Z 2
_cell_length_a 10.509
_cell_length_b 10.509
_cell_length_c 10.301
_cell_volume 985.219
_citation_journal_id_ASTM JCOMAH
_cod_data_source_file Lueken_JCOMAH_1985_1866.cif
_cod_data_source_block Eu0.966Mg17Sr0.966
_cod_database_code 1524826

loop_
_symmetry_equiv_pos_as_xyz
x,y,z
x-y,x,z+1/2
-y,x-y,z
-x,-y,z+1/2
-x+y,-x,z
y,-x+y,z+1/2
-y,-x,-z+1/2
x-y,-y,-z
x,x-y,-z+1/2
y,x,-z
-x+y,y,-z+1/2
-x,-x+y,-z
-x,-y,-z
-x+y,-x,-z-1/2
y,-x+y,-z
x,y,-z-1/2
x-y,x,-z
-y,x-y,-z-1/2
y,x,z-1/2
-x+y,y,z
-x,-x+y,z-1/2
-y,-x,z
x-y,-y,z-1/2
x,x-y,z

loop_
_atom_site_label
_atom_site_type_symbol
_atom_site_fract_x
_atom_site_fract_y
_atom_site_fract_z
_atom_site_occupancy
_atom_site_U_iso_or_equiv
Mg1 Mg 0.3333 0.6667 0.1017 1 0.0
Eu1 Eu 0 0 0.25 0.466 0.0
Mg2 Mg 0.5 0 0 1 0.0
Eu2 Eu 0.3333 0.6667 0.75 0.5 0.0
Sr2 Sr 0.3333 0.6667 0.75 0.5 0.0
Mg3 Mg 0.329 0.9622 0.25 1 0.0
Mg4 Mg 0.1651 0.3302 0.9789 1 0.0
Sr1 Sr 0 0 0.25 0.466 0.0
